data_9005299
loop_
_publ_author_name
'Schropfer, L.'
'Joswig, W.'

_publ_section_title
;
 Structure analyses of a partially dehydrated synthetic
 Ca-garronite single crystal under different T, pH2O conditions
 Sample: GAR25/27, T = 25 C, 80% relative humidity
;
_journal_name_full 'European Journal of Mineralogy'
_journal_page_first 53
_journal_page_last 66
_journal_volume 9
_journal_year 1997
_chemical_compound_source Synthetic
_chemical_formula_sum 'Al0.354 Ca0.175 H10 O2.86 Si0.646'
_chemical_name_mineral Garronite
_space_group_IT_number 88
_symmetry_space_group_name_Hall '-I 4ad'
_symmetry_space_group_name_H-M 'I 41/a :2'
_cell_angle_alpha 90
_cell_angle_beta 90
_cell_angle_gamma 90
_cell_formula_units_Z 16
_cell_length_a 9.912
_cell_length_b 9.912
_cell_length_c 10.303
_cell_volume 1012.247
_database_code_amcsd 0006645
_diffrn_ambient_temperature 298.15
_exptl_crystal_density_diffrn 2.377
_cod_original_sg_symbol_H-M 'I 41/a'
_cod_original_formula_sum '(Al.354 Si.646) O2.86 Ca.175 H10'
_cod_database_code 9005299

loop_
_space_group_symop_operation_xyz
x,y,z
1/2+x,1/2+y,1/2+z
3/4+y,1/4-x,1/4-z
1/4+y,3/4-x,3/4-z
3/4-y,1/4+x,1/4+z
1/4-y,3/4+x,3/4+z
1/2+x,y,1/2-z
+x,1/2+y,-z
1/2-x,-y,1/2+z
-x,1/2-y,+z
3/4-y,3/4+x,3/4-z
1/4-y,1/4+x,1/4-z
3/4+y,3/4-x,3/4+z
1/4+y,1/4-x,1/4+z
-x,-y,-z
1/2-x,1/2-y,1/2-z

loop_
_atom_site_label
_atom_site_fract_x
_atom_site_fract_y
_atom_site_fract_z
_atom_site_occupancy
_atom_site_U_iso_or_equiv
_atom_site_type_symbol
_atom_site_attached_hydrogens
AlT 0.65380 0.58573 0.63171 0.35400 0.01210 Al 0
SiT 0.65380 0.58573 0.63171 0.64600 0.01210 Si 0
O1 0.68710 0.74220 0.58880 1.00000 0.03200 O 0
O2 0.70750 0.48710 0.51360 1.00000 0.02950 O 0
Ca 0.06480 0.08750 0.64400 0.17500 0.06200 Ca 0
Wat1 -0.00300 0.93000 0.50300 0.11000 0.07000 O 2
Wat2 0.02200 0.80100 0.47200 0.12000 0.17000 O 2
Wat3 0.00800 0.82900 0.55800 0.30000 0.14000 O 2
Wat4 0.01500 0.51500 0.45000 0.15000 0.09000 O 2
Wat5 -0.01100 0.60300 0.39700 0.18000 0.11000 O 2

loop_
_cod_changelog_entry_id
_cod_changelog_entry_author
_cod_changelog_entry_date
_cod_changelog_entry_text
1
;cod-tools version 3.8.0
Id: cif_guess_AMCSD_atom_types 9581 2023-05-17 12:35:41Z saulius
;
2023-05-18T11:39:10+03:00
;Derived atom types and hydrogen counts
from atom names that follow the AMCSD naming convention
(Wat == water, O-H == hydroxyl).
;

loop_
_cod_related_entry_id
_cod_related_entry_database
_cod_related_entry_code
1 AMCSD 0006645
